data_4109656
loop_
_publ_author_name
'Ahmet Gunay'
'William D. Jones'

_publ_contact_author_address 'Department of Chemistry, University of Rochester, Rochester, New York 14627'
_publ_contact_author_email jones@chem.rochester.edu
_publ_contact_author_name 'William D. Jones'
_publ_section_title
;
 Cleavage of Carbon-Carbon Bonds of Diphenylacetylene and Its Derivatives
 via Photolysis of Pt Complexes: Tuning the C-C Bond Formation Energy
 toward Selective C-C Bond Activation
;
_journal_name_full 'Journal of the American Chemical Society'
_journal_page_first 8729
_journal_page_last 8735
_journal_paper_doi 10.1021/ja071698k
_journal_volume 129
_journal_year 2007
_chemical_formula_moiety 'C32 H48 F2 P2 Pt'
_chemical_formula_sum 'C32 H48 F2 P2 Pt'
_chemical_formula_weight 727.73
_chemical_name_common jonag11
_chemical_name_systematic 'Ni(dippe)(C6H4F-CC-C6H4F), 5'
_space_group_IT_number 2
_symmetry_cell_setting triclinic
_symmetry_space_group_name_Hall '-P 1'
_symmetry_space_group_name_H-M 'P -1'
_atom_sites_solution_hydrogens geom
_atom_sites_solution_primary direct
_atom_sites_solution_secondary difmap
_audit_creation_method SHELXL-97
_cell_angle_alpha 87.828(2)
_cell_angle_beta 79.322(2)
_cell_angle_gamma 86.895(2)
_cell_formula_units_Z 4
_cell_length_a 11.5771(11)
_cell_length_b 15.9774(16)
_cell_length_c 17.4246(17)
_cell_measurement_reflns_used 3814
_cell_measurement_temperature 100.0(1)
_cell_measurement_theta_max 31.68
_cell_measurement_theta_min 2.73
_cell_volume 3161.3(5)
_computing_cell_refinement 'SAINT (Bruker, 2003)'
_computing_data_collection 'APEX2 (Bruker, 2004)'
_computing_data_reduction 'SAINT (Bruker, 2003)'
_computing_molecular_graphics 'SHELXTL (Bruker, 2000)'
_computing_publication_material 'SHELXTL (Bruker, 2000)'
_computing_structure_refinement 'SHELXL-97 (Sheldrick, 1997)'
_computing_structure_solution 'SHELXS-97 (Sheldrick, 1997)'
_diffrn_ambient_temperature 100.0(1)
_diffrn_measured_fraction_theta_full 0.980
_diffrn_measured_fraction_theta_max 0.980
_diffrn_measurement_device_type 'Bruker SMART APEX II CCD Platform'
_diffrn_measurement_method 'area detector, \w scans per \f'
_diffrn_radiation_monochromator graphite
_diffrn_radiation_source 'fine-focus sealed tube'
_diffrn_radiation_type MoK\a
_diffrn_radiation_wavelength 0.71073
_diffrn_reflns_av_R_equivalents 0.0154
_diffrn_reflns_av_sigmaI/netI 0.0220
_diffrn_reflns_limit_h_max 15
_diffrn_reflns_limit_h_min -16
_diffrn_reflns_limit_k_max 22
_diffrn_reflns_limit_k_min -22
_diffrn_reflns_limit_l_max 24
_diffrn_reflns_limit_l_min -24
_diffrn_reflns_number 32406
_diffrn_reflns_theta_full 29.57
_diffrn_reflns_theta_max 29.57
_diffrn_reflns_theta_min 1.19
_exptl_absorpt_coefficient_mu 4.570
_exptl_absorpt_correction_T_max 0.4884
_exptl_absorpt_correction_T_min 0.3109
_exptl_absorpt_correction_type multi-scan
_exptl_absorpt_process_details 'SADABS (Blessing, 1995)'
_exptl_crystal_colour colorless
_exptl_crystal_density_diffrn 1.529
_exptl_crystal_description block
_exptl_crystal_F_000 1464
_exptl_crystal_size_max 0.30
_exptl_crystal_size_mid 0.20
_exptl_crystal_size_min 0.16
_refine_diff_density_max 1.917
_refine_diff_density_min -2.253
_refine_diff_density_rms 0.096
_refine_ls_extinction_method none
_refine_ls_goodness_of_fit_ref 1.043
_refine_ls_hydrogen_treatment constr
_refine_ls_matrix_type full
_refine_ls_number_parameters 691
_refine_ls_number_reflns 17385
_refine_ls_number_restraints 0
_refine_ls_restrained_S_all 1.043
_refine_ls_R_factor_all 0.0206
_refine_ls_R_factor_gt 0.0187
_refine_ls_shift/su_max 0.004
_refine_ls_shift/su_mean 0.000
_refine_ls_structure_factor_coef Fsqd
_refine_ls_weighting_details 'calc w=1/[\s^2^(Fo^2^)+(0.0261P)^2^+2.0534P] where P=(Fo^2^+2Fc^2^)/3'
_refine_ls_weighting_scheme calc
_refine_ls_wR_factor_gt 0.0481
_refine_ls_wR_factor_ref 0.0494
_reflns_number_gt 16229
_reflns_number_total 17385
_reflns_threshold_expression >2sigma(I)
_cod_data_source_file ja071698krom20070310_091824.cif
_cod_data_source_block jonag11
_cod_database_code 4109656

loop_
_symmetry_equiv_pos_as_xyz
'x, y, z'
'-x, -y, -z'

loop_
_atom_site_label
_atom_site_type_symbol
_atom_site_fract_x
_atom_site_fract_y
_atom_site_fract_z
_atom_site_U_iso_or_equiv
_atom_site_adp_type
_atom_site_occupancy
_atom_site_symmetry_multiplicity
_atom_site_calc_flag
_atom_site_refinement_flags
Pt1 Pt 0.266122(5) 0.443471(4) 0.708367(4) 0.01129(2) Uani 1 1 d .
P1 P 0.32652(4) 0.53961(3) 0.78411(3) 0.01314(8) Uani 1 1 d .
P2 P 0.07652(4) 0.49009(3) 0.75397(3) 0.01251(8) Uani 1 1 d .
C1 C 0.40238(16) 0.37529(12) 0.64518(11) 0.0158(3) Uani 1 1 d .
C2 C 0.30574(16) 0.35682(12) 0.62202(10) 0.0152(3) Uani 1 1 d .
C3 C 0.52932(16) 0.35860(12) 0.62519(10) 0.0152(3) Uani 1 1 d .
C4 C 0.58681(17) 0.29792(13) 0.66641(12) 0.0208(4) Uani 1 1 d .
H4A H 0.5432 0.2688 0.7099 0.025 Uiso 1 1 calc R
C5 C 0.70724(19) 0.27959(15) 0.64468(13) 0.0262(4) Uani 1 1 d .
H5A H 0.7460 0.2376 0.6721 0.031 Uiso 1 1 calc R
C6 C 0.76856(17) 0.32385(15) 0.58243(12) 0.0244(4) Uani 1 1 d .
F1 F 0.88656(11) 0.30610(11) 0.56143(9) 0.0373(4) Uani 1 1 d .
C7 C 0.71662(19) 0.38483(16) 0.54119(13) 0.0290(5) Uani 1 1 d .
H7A H 0.7617 0.4147 0.4988 0.035 Uiso 1 1 calc R
C8 C 0.59639(19) 0.40206(15) 0.56276(12) 0.0256(4) Uani 1 1 d .
H8A H 0.5590 0.4441 0.5346 0.031 Uiso 1 1 calc R
C9 C 0.27735(16) 0.30781(11) 0.55915(10) 0.0138(3) Uani 1 1 d .
C10 C 0.16384(16) 0.30899(12) 0.54232(11) 0.0165(3) Uani 1 1 d .
H10A H 0.1019 0.3398 0.5743 0.020 Uiso 1 1 calc R
C11 C 0.13970(17) 0.26585(12) 0.47952(11) 0.0186(4) Uani 1 1 d .
H11A H 0.0623 0.2670 0.4685 0.022 Uiso 1 1 calc R
C12 C 0.23068(18) 0.22147(12) 0.43382(11) 0.0186(4) Uani 1 1 d .
F2 F 0.20646(12) 0.17861(9) 0.37262(7) 0.0291(3) Uani 1 1 d .
C13 C 0.34378(17) 0.21730(13) 0.44834(11) 0.0197(4) Uani 1 1 d .
H13A H 0.4047 0.1857 0.4162 0.024 Uiso 1 1 calc R
C14 C 0.36668(16) 0.26055(12) 0.51130(11) 0.0174(3) Uani 1 1 d .
H14A H 0.4442 0.2581 0.5222 0.021 Uiso 1 1 calc R
C15 C 0.38414(19) 0.49873(12) 0.87350(11) 0.0199(4) Uani 1 1 d .
C16 C 0.2804(2) 0.46098(15) 0.92924(12) 0.0295(5) Uani 1 1 d .
H16A H 0.3088 0.4326 0.9736 0.044 Uiso 1 1 calc R
H16B H 0.2441 0.4204 0.9014 0.044 Uiso 1 1 calc R
H16C H 0.2221 0.5057 0.9483 0.044 Uiso 1 1 calc R
C17 C 0.4773(2) 0.42725(14) 0.85139(14) 0.0292(5) Uani 1 1 d .
H17A H 0.4979 0.4007 0.8990 0.044 Uiso 1 1 calc R
H17B H 0.5477 0.4499 0.8190 0.044 Uiso 1 1 calc R
H17C H 0.4456 0.3855 0.8221 0.044 Uiso 1 1 calc R
C18 C 0.4329(2) 0.56647(14) 0.91751(14) 0.0296(5) Uani 1 1 d .
H18A H 0.4468 0.5432 0.9680 0.044 Uiso 1 1 calc R
H18B H 0.3758 0.6143 0.9260 0.044 Uiso 1 1 calc R
H18C H 0.5070 0.5850 0.8865 0.044 Uiso 1 1 calc R
C19 C 0.43496(17) 0.61381(12) 0.72668(11) 0.0174(3) Uani 1 1 d .
C20 C 0.43864(19) 0.69928(13) 0.76461(13) 0.0222(4) Uani 1 1 d .
H20A H 0.4882 0.7364 0.7280 0.033 Uiso 1 1 calc R
H20B H 0.4714 0.6909 0.8125 0.033 Uiso 1 1 calc R
H20C H 0.3587 0.7247 0.7774 0.033 Uiso 1 1 calc R
C21 C 0.55905(18) 0.57231(14) 0.71114(14) 0.0263(4) Uani 1 1 d .
H21A H 0.6100 0.6056 0.6716 0.040 Uiso 1 1 calc R
H21B H 0.5559 0.5156 0.6923 0.040 Uiso 1 1 calc R
H21C H 0.5907 0.5692 0.7596 0.040 Uiso 1 1 calc R
C22 C 0.39679(19) 0.63109(14) 0.64727(12) 0.0228(4) Uani 1 1 d .
H22A H 0.4560 0.6637 0.6131 0.034 Uiso 1 1 calc R
H22B H 0.3209 0.6628 0.6551 0.034 Uiso 1 1 calc R
H22C H 0.3892 0.5778 0.6231 0.034 Uiso 1 1 calc R
C23 C -0.02568(17) 0.40881(12) 0.80592(11) 0.0188(4) Uani 1 1 d .
C24 C 0.0453(2) 0.35155(15) 0.85480(14) 0.0307(5) Uani 1 1 d .
H24A H -0.0025 0.3051 0.8781 0.046 Uiso 1 1 calc R
H24B H 0.0668 0.3838 0.8963 0.046 Uiso 1 1 calc R
H24C H 0.1168 0.3292 0.8212 0.046 Uiso 1 1 calc R
C25 C -0.1356(2) 0.44407(15) 0.86146(13) 0.0292(5) Uani 1 1 d .
H25A H -0.1787 0.3976 0.8895 0.044 Uiso 1 1 calc R
H25B H -0.1866 0.4766 0.8311 0.044 Uiso 1 1 calc R
H25C H -0.1114 0.4804 0.8991 0.044 Uiso 1 1 calc R
C26 C -0.06430(19) 0.35491(13) 0.74506(12) 0.0239(4) Uani 1 1 d .
H26A H -0.1085 0.3082 0.7716 0.036 Uiso 1 1 calc R
H26B H 0.0053 0.3329 0.7094 0.036 Uiso 1 1 calc R
H26C H -0.1144 0.3893 0.7154 0.036 Uiso 1 1 calc R
C27 C 0.00081(16) 0.55331(12) 0.68176(11) 0.0164(3) Uani 1 1 d .
C28 C 0.06510(18) 0.63530(12) 0.66556(12) 0.0208(4) Uani 1 1 d .
H28A H 0.0351 0.6679 0.6240 0.031 Uiso 1 1 calc R
H28B H 0.1496 0.6225 0.6491 0.031 Uiso 1 1 calc R
H28C H 0.0516 0.6679 0.7132 0.031 Uiso 1 1 calc R
C29 C -0.13080(18) 0.57477(14) 0.70969(14) 0.0245(4) Uani 1 1 d .
H29A H -0.1597 0.6133 0.6716 0.037 Uiso 1 1 calc R
H29B H -0.1424 0.6014 0.7605 0.037 Uiso 1 1 calc R
H29C H -0.1742 0.5233 0.7148 0.037 Uiso 1 1 calc R
C30 C 0.01719(18) 0.50773(13) 0.60407(11) 0.0206(4) Uani 1 1 d .
H30A H -0.0070 0.5458 0.5639 0.031 Uiso 1 1 calc R
H30B H -0.0311 0.4586 0.6108 0.031 Uiso 1 1 calc R
H30C H 0.1002 0.4898 0.5879 0.031 Uiso 1 1 calc R
C31 C 0.19710(17) 0.60948(12) 0.82255(11) 0.0166(3) Uani 1 1 d .
H31A H 0.2065 0.6305 0.8736 0.020 Uiso 1 1 calc R
H31B H 0.1941 0.6584 0.7863 0.020 Uiso 1 1 calc R
C32 C 0.08010(17) 0.56478(12) 0.83276(11) 0.0172(3) Uani 1 1 d .
H32A H 0.0147 0.6075 0.8336 0.021 Uiso 1 1 calc R
H32B H 0.0674 0.5339 0.8837 0.021 Uiso 1 1 calc R
Pt2 Pt 0.210351(6) 0.940415(4) 0.788036(4) 0.01277(2) Uani 1 1 d .
P3 P 0.19619(4) 0.99202(3) 0.66609(3) 0.01497(9) Uani 1 1 d .
P4 P 0.35362(4) 1.03246(3) 0.79048(3) 0.01657(9) Uani 1 1 d .
C33 C 0.09547(17) 0.85480(11) 0.84517(10) 0.0158(3) Uani 1 1 d .
C34 C 0.17338(17) 0.86961(12) 0.88819(11) 0.0174(3) Uani 1 1 d .
C35 C -0.01125(16) 0.80749(11) 0.85509(10) 0.0156(3) Uani 1 1 d .
C36 C -0.08430(18) 0.81013(12) 0.79945(11) 0.0184(4) Uani 1 1 d .
H36A H -0.0616 0.8406 0.7516 0.022 Uiso 1 1 calc R
C37 C -0.18975(18) 0.76901(13) 0.81263(12) 0.0212(4) Uani 1 1 d .
H37A H -0.2392 0.7714 0.7747 0.025 Uiso 1 1 calc R
C38 C -0.21996(18) 0.72490(13) 0.88217(12) 0.0225(4) Uani 1 1 d .
F3 F -0.32367(12) 0.68472(10) 0.89585(9) 0.0360(3) Uani 1 1 d .
C39 C -0.15032(19) 0.71869(13) 0.93848(11) 0.0214(4) Uani 1 1 d .
H39A H -0.1732 0.6870 0.9856 0.026 Uiso 1 1 calc R
C40 C -0.04580(18) 0.76008(12) 0.92450(11) 0.0186(4) Uani 1 1 d .
H40A H 0.0034 0.7563 0.9626 0.022 Uiso 1 1 calc R
C41 C 0.20408(18) 0.84829(13) 0.96436(11) 0.0201(4) Uani 1 1 d .
C42 C 0.2987(2) 0.79228(15) 0.97113(13) 0.0303(5) Uani 1 1 d .
H42A H 0.3448 0.7692 0.9252 0.036 Uiso 1 1 calc R
C43 C 0.3273(3) 0.76941(17) 1.04354(15) 0.0388(6) Uani 1 1 d .
H43A H 0.3911 0.7305 1.0476 0.047 Uiso 1 1 calc R
C44 C 0.2610(2) 0.80448(17) 1.10860(13) 0.0368(6) Uani 1 1 d .
F4 F 0.28804(18) 0.78240(12) 1.17981(9) 0.0567(6) Uani 1 1 d .
C45 C 0.1693(2) 0.8608(2) 1.10513(13) 0.0410(7) Uani 1 1 d .
H45A H 0.1259 0.8847 1.1515 0.049 Uiso 1 1 calc R
C46 C 0.1397(2) 0.88306(17) 1.03253(13) 0.0312(5) Uani 1 1 d .
H46A H 0.0756 0.9220 1.0296 0.037 Uiso 1 1 calc R
C47 C 0.22504(18) 0.91360(12) 0.58464(11) 0.0187(4) Uani 1 1 d .
C48 C 0.1188(2) 0.85850(13) 0.59079(12) 0.0230(4) Uani 1 1 d .
H48A H 0.1377 0.8137 0.5530 0.035 Uiso 1 1 calc R
H48B H 0.0508 0.8929 0.5796 0.035 Uiso 1 1 calc R
H48C H 0.1001 0.8338 0.6437 0.035 Uiso 1 1 calc R
C49 C 0.2566(2) 0.95155(15) 0.50112(12) 0.0278(5) Uani 1 1 d .
H49A H 0.2812 0.9064 0.4642 0.042 Uiso 1 1 calc R
H49B H 0.3211 0.9895 0.4985 0.042 Uiso 1 1 calc R
H49C H 0.1876 0.9829 0.4876 0.042 Uiso 1 1 calc R
C50 C 0.3304(2) 0.85644(14) 0.59876(13) 0.0273(4) Uani 1 1 d .
H50A H 0.3410 0.8097 0.5629 0.041 Uiso 1 1 calc R
H50B H 0.3158 0.8344 0.6528 0.041 Uiso 1 1 calc R
H50C H 0.4016 0.8887 0.5897 0.041 Uiso 1 1 calc R
C51 C 0.05778(18) 1.05830(12) 0.65880(12) 0.0202(4) Uani 1 1 d .
C52 C 0.0417(2) 1.08315(14) 0.57561(13) 0.0297(5) Uani 1 1 d .
H52A H -0.0234 1.1253 0.5776 0.045 Uiso 1 1 calc R
H52B H 0.0239 1.0336 0.5493 0.045 Uiso 1 1 calc R
H52C H 0.1142 1.1065 0.5467 0.045 Uiso 1 1 calc R
C53 C 0.0638(2) 1.13893(13) 0.70296(13) 0.0253(4) Uani 1 1 d .
H53A H -0.0109 1.1717 0.7066 0.038 Uiso 1 1 calc R
H53B H 0.1279 1.1721 0.6748 0.038 Uiso 1 1 calc R
H53C H 0.0783 1.1244 0.7556 0.038 Uiso 1 1 calc R
C54 C -0.05074(19) 1.01291(14) 0.70066(13) 0.0242(4) Uani 1 1 d .
H54A H -0.1208 1.0508 0.7035 0.036 Uiso 1 1 calc R
H54B H -0.0402 0.9958 0.7536 0.036 Uiso 1 1 calc R
H54C H -0.0605 0.9632 0.6716 0.036 Uiso 1 1 calc R
C55 C 0.50860(18) 0.98655(14) 0.78251(13) 0.0247(4) Uani 1 1 d .
C56 C 0.6002(2) 1.04865(17) 0.79516(16) 0.0346(5) Uani 1 1 d .
H56A H 0.6789 1.0210 0.7849 0.052 Uiso 1 1 calc R
H56B H 0.5823 1.0673 0.8492 0.052 Uiso 1 1 calc R
H56C H 0.5976 1.0973 0.7594 0.052 Uiso 1 1 calc R
C57 C 0.5095(2) 0.91135(15) 0.84002(15) 0.0305(5) Uani 1 1 d .
H57A H 0.5885 0.8841 0.8326 0.046 Uiso 1 1 calc R
H57B H 0.4530 0.8712 0.8305 0.046 Uiso 1 1 calc R
H57C H 0.4875 0.9308 0.8937 0.046 Uiso 1 1 calc R
C58 C 0.5457(2) 0.95301(17) 0.69966(14) 0.0338(5) Uani 1 1 d .
H58A H 0.6223 0.9226 0.6952 0.051 Uiso 1 1 calc R
H58B H 0.5514 1.0000 0.6616 0.051 Uiso 1 1 calc R
H58C H 0.4869 0.9150 0.6894 0.051 Uiso 1 1 calc R
C59 C 0.32017(18) 1.10511(13) 0.87621(12) 0.0219(4) Uani 1 1 d .
C60 C 0.18666(19) 1.12605(15) 0.89052(14) 0.0290(5) Uani 1 1 d .
H60A H 0.1638 1.1574 0.9387 0.044 Uiso 1 1 calc R
H60B H 0.1446 1.0740 0.8956 0.044 Uiso 1 1 calc R
H60C H 0.1667 1.1601 0.8464 0.044 Uiso 1 1 calc R
C61 C 0.3821(2) 1.18904(14) 0.86209(14) 0.0299(5) Uani 1 1 d .
H61A H 0.3593 1.2233 0.9084 0.045 Uiso 1 1 calc R
H61B H 0.3586 1.2191 0.8169 0.045 Uiso 1 1 calc R
H61C H 0.4675 1.1780 0.8520 0.045 Uiso 1 1 calc R
C62 C 0.3490(2) 1.06102(15) 0.95035(13) 0.0287(5) Uani 1 1 d .
H62A H 0.3169 1.0952 0.9956 0.043 Uiso 1 1 calc R
H62B H 0.4346 1.0535 0.9458 0.043 Uiso 1 1 calc R
H62C H 0.3141 1.0061 0.9571 0.043 Uiso 1 1 calc R
C63 C 0.31732(19) 1.06488(13) 0.63521(12) 0.0223(4) Uani 1 1 d .
H63A H 0.3857 1.0337 0.6046 0.027 Uiso 1 1 calc R
H63B H 0.2910 1.1097 0.6006 0.027 Uiso 1 1 calc R
C64 C 0.35658(19) 1.10551(13) 0.70456(12) 0.0222(4) Uani 1 1 d .
H64A H 0.3041 1.1554 0.7202 0.027 Uiso 1 1 calc R
H64B H 0.4375 1.1247 0.6876 0.027 Uiso 1 1 calc R

loop_
_atom_site_aniso_label
_atom_site_aniso_U_11
_atom_site_aniso_U_22
_atom_site_aniso_U_33
_atom_site_aniso_U_23
_atom_site_aniso_U_13
_atom_site_aniso_U_12
Pt1 0.00975(3) 0.01106(3) 0.01286(3) -0.00221(2) -0.00131(2) 0.00007(2)
P1 0.0139(2) 0.0124(2) 0.01369(19) -0.00102(16) -0.00342(16) -0.00149(16)
P2 0.0113(2) 0.0113(2) 0.01398(19) -0.00247(15) 0.00046(15) -0.00075(15)
C1 0.0124(8) 0.0163(8) 0.0173(8) -0.0038(7) 0.0005(6) 0.0026(6)
C2 0.0130(8) 0.0152(8) 0.0165(8) -0.0038(6) 0.0000(6) 0.0016(6)
C3 0.0117(8) 0.0183(9) 0.0157(8) -0.0048(7) -0.0020(6) 0.0003(6)
C4 0.0145(9) 0.0239(10) 0.0226(9) 0.0015(8) -0.0010(7) 0.0027(7)
C5 0.0163(9) 0.0346(12) 0.0281(10) -0.0016(9) -0.0072(8) 0.0063(8)
C6 0.0097(8) 0.0392(12) 0.0242(10) -0.0137(9) -0.0010(7) 0.0004(8)
F1 0.0097(6) 0.0621(10) 0.0391(8) -0.0187(7) 0.0001(5) 0.0036(6)
C7 0.0191(10) 0.0415(13) 0.0230(10) 0.0012(9) 0.0056(8) -0.0040(9)
C8 0.0210(10) 0.0318(11) 0.0211(9) 0.0053(8) 0.0010(8) 0.0031(8)
C9 0.0135(8) 0.0124(8) 0.0147(7) -0.0012(6) -0.0005(6) -0.0003(6)
C10 0.0139(8) 0.0164(8) 0.0185(8) -0.0045(7) -0.0013(6) 0.0011(6)
C11 0.0158(9) 0.0204(9) 0.0204(9) -0.0033(7) -0.0050(7) -0.0005(7)
C12 0.0232(10) 0.0188(9) 0.0139(8) -0.0053(7) -0.0027(7) -0.0020(7)
F2 0.0294(7) 0.0377(8) 0.0221(6) -0.0165(5) -0.0076(5) 0.0019(6)
C13 0.0170(9) 0.0220(9) 0.0184(8) -0.0070(7) 0.0017(7) 0.0020(7)
C14 0.0126(8) 0.0205(9) 0.0183(8) -0.0041(7) -0.0003(6) 0.0005(7)
C15 0.0264(10) 0.0157(9) 0.0201(9) 0.0006(7) -0.0108(7) -0.0026(7)
C16 0.0408(13) 0.0302(12) 0.0194(9) 0.0078(8) -0.0101(9) -0.0086(10)
C17 0.0336(12) 0.0205(10) 0.0373(12) -0.0002(9) -0.0185(10) 0.0046(9)
C18 0.0422(13) 0.0228(10) 0.0309(11) -0.0010(9) -0.0243(10) -0.0047(9)
C19 0.0155(8) 0.0166(9) 0.0205(8) 0.0008(7) -0.0029(7) -0.0043(7)
C20 0.0225(10) 0.0176(9) 0.0279(10) 0.0001(8) -0.0065(8) -0.0065(7)
C21 0.0158(9) 0.0269(11) 0.0358(12) -0.0042(9) -0.0021(8) -0.0029(8)
C22 0.0233(10) 0.0252(10) 0.0197(9) 0.0029(8) -0.0011(7) -0.0108(8)
C23 0.0176(9) 0.0179(9) 0.0193(8) -0.0022(7) 0.0025(7) -0.0061(7)
C24 0.0333(12) 0.0255(11) 0.0332(11) 0.0113(9) -0.0059(9) -0.0109(9)
C25 0.0239(11) 0.0309(12) 0.0283(11) -0.0067(9) 0.0101(8) -0.0089(9)
C26 0.0243(10) 0.0202(10) 0.0260(10) -0.0049(8) 0.0017(8) -0.0090(8)
C27 0.0133(8) 0.0138(8) 0.0227(9) -0.0030(7) -0.0048(7) 0.0013(6)
C28 0.0213(10) 0.0157(9) 0.0273(10) 0.0026(7) -0.0095(8) -0.0022(7)
C29 0.0156(9) 0.0212(10) 0.0368(11) -0.0048(8) -0.0054(8) 0.0032(7)
C30 0.0227(10) 0.0202(9) 0.0199(9) -0.0018(7) -0.0060(7) -0.0015(7)
C31 0.0174(9) 0.0145(8) 0.0178(8) -0.0040(7) -0.0020(7) -0.0016(7)
C32 0.0167(9) 0.0166(8) 0.0173(8) -0.0056(7) 0.0004(7) -0.0016(7)
Pt2 0.01357(4) 0.01162(3) 0.01252(3) -0.00078(2) -0.00011(2) -0.00274(2)
P3 0.0186(2) 0.0119(2) 0.01329(19) 0.00028(16) 0.00015(16) -0.00174(17)
P4 0.0153(2) 0.0152(2) 0.0181(2) -0.00461(17) 0.00167(17) -0.00442(17)
C33 0.0174(9) 0.0138(8) 0.0152(8) 0.0007(6) 0.0003(6) -0.0039(7)
C34 0.0195(9) 0.0173(9) 0.0150(8) 0.0004(7) -0.0012(7) -0.0035(7)
C35 0.0166(8) 0.0135(8) 0.0156(8) -0.0025(6) 0.0009(6) -0.0028(6)
C36 0.0197(9) 0.0166(9) 0.0186(8) -0.0005(7) -0.0017(7) -0.0038(7)
C37 0.0204(9) 0.0193(9) 0.0247(9) -0.0030(7) -0.0055(7) -0.0033(7)
C38 0.0186(9) 0.0211(10) 0.0267(10) -0.0047(8) 0.0017(7) -0.0089(8)
F3 0.0249(7) 0.0429(8) 0.0408(8) 0.0022(6) -0.0032(6) -0.0204(6)
C39 0.0247(10) 0.0195(9) 0.0182(8) -0.0001(7) 0.0032(7) -0.0082(8)
C40 0.0219(9) 0.0170(9) 0.0164(8) -0.0020(7) -0.0007(7) -0.0040(7)
C41 0.0243(10) 0.0217(9) 0.0154(8) 0.0016(7) -0.0041(7) -0.0107(8)
C42 0.0445(14) 0.0246(11) 0.0241(10) 0.0009(8) -0.0134(9) 0.0014(10)
C43 0.0546(17) 0.0329(13) 0.0356(13) 0.0108(10) -0.0260(12) -0.0081(12)
C44 0.0503(16) 0.0458(14) 0.0212(10) 0.0142(10) -0.0183(10) -0.0347(13)
F4 0.0799(13) 0.0753(12) 0.0268(7) 0.0263(8) -0.0315(8) -0.0543(11)
C45 0.0419(15) 0.0654(19) 0.0158(10) -0.0046(10) 0.0020(9) -0.0265(14)
C46 0.0258(11) 0.0474(14) 0.0193(10) -0.0028(9) 0.0016(8) -0.0098(10)
C47 0.0245(10) 0.0161(9) 0.0142(8) -0.0018(7) -0.0003(7) 0.0003(7)
C48 0.0301(11) 0.0184(9) 0.0206(9) -0.0033(7) -0.0033(8) -0.0052(8)
C49 0.0375(12) 0.0288(11) 0.0152(9) -0.0011(8) 0.0013(8) -0.0045(9)
C50 0.0310(11) 0.0251(11) 0.0250(10) -0.0100(8) -0.0040(8) 0.0082(9)
C51 0.0250(10) 0.0147(9) 0.0205(9) 0.0005(7) -0.0043(7) 0.0011(7)
C52 0.0424(14) 0.0215(10) 0.0262(10) 0.0035(8) -0.0115(9) 0.0055(9)
C53 0.0291(11) 0.0154(9) 0.0304(11) -0.0037(8) -0.0036(8) 0.0031(8)
C54 0.0207(10) 0.0218(10) 0.0293(10) -0.0009(8) -0.0027(8) 0.0013(8)
C55 0.0173(9) 0.0269(11) 0.0294(10) -0.0122(8) -0.0003(8) -0.0028(8)
C56 0.0176(10) 0.0400(14) 0.0455(14) -0.0141(11) 0.0003(9) -0.0089(9)
C57 0.0251(11) 0.0266(11) 0.0421(13) -0.0093(10) -0.0119(9) 0.0033(9)
C58 0.0211(11) 0.0448(14) 0.0335(12) -0.0182(11) 0.0024(9) 0.0026(10)
C59 0.0204(9) 0.0207(9) 0.0239(9) -0.0091(8) 0.0005(7) -0.0041(7)
C60 0.0225(10) 0.0310(12) 0.0322(11) -0.0184(9) 0.0019(8) 0.0006(9)
C61 0.0322(12) 0.0221(10) 0.0353(12) -0.0113(9) -0.0024(9) -0.0077(9)
C62 0.0314(12) 0.0322(12) 0.0229(10) -0.0088(9) -0.0022(8) -0.0080(9)
C63 0.0273(10) 0.0190(9) 0.0186(9) 0.0008(7) 0.0032(7) -0.0080(8)
C64 0.0262(10) 0.0168(9) 0.0222(9) -0.0019(7) 0.0023(8) -0.0092(8)

loop_
_atom_type_symbol
_atom_type_description
_atom_type_scat_dispersion_real
_atom_type_scat_dispersion_imag
_atom_type_scat_source
C C 0.0033 0.0016 'International Tables Vol C Tables 4.2.6.8 and 6.1.1.4'
H H 0.0000 0.0000 'International Tables Vol C Tables 4.2.6.8 and 6.1.1.4'
F F 0.0171 0.0103 'International Tables Vol C Tables 4.2.6.8 and 6.1.1.4'
P P 0.1023 0.0942 'International Tables Vol C Tables 4.2.6.8 and 6.1.1.4'
Pt Pt -1.7033 8.3905 'International Tables Vol C Tables 4.2.6.8 and 6.1.1.4'

loop_
_geom_angle_atom_site_label_1
_geom_angle_atom_site_label_2
_geom_angle_atom_site_label_3
_geom_angle
C1 Pt1 C2 37.31(7)
C1 Pt1 P1 112.92(5)
C2 Pt1 P1 149.65(5)
C1 Pt1 P2 158.75(5)
C2 Pt1 P2 121.50(5)
P1 Pt1 P2 88.316(17)
C31 P1 C15 104.77(9)
C31 P1 C19 103.60(9)
C15 P1 C19 109.00(9)
C31 P1 Pt1 107.66(6)
C15 P1 Pt1 117.29(6)
C19 P1 Pt1 113.26(6)
C32 P2 C23 102.39(8)
C32 P2 C27 103.95(9)
C23 P2 C27 109.40(9)
C32 P2 Pt1 107.39(6)
C23 P2 Pt1 116.03(7)
C27 P2 Pt1 116.01(6)
C2 C1 C3 139.98(17)
C2 C1 Pt1 72.11(11)
C3 C1 Pt1 147.55(14)
C1 C2 C9 135.55(17)
C1 C2 Pt1 70.58(11)
C9 C2 Pt1 153.16(14)
C4 C3 C8 118.25(18)
C4 C3 C1 121.27(17)
C8 C3 C1 120.47(18)
C5 C4 C3 120.93(19)
C5 C4 H4A 119.5
C3 C4 H4A 119.5
C6 C5 C4 118.3(2)
C6 C5 H5A 120.9
C4 C5 H5A 120.9
F1 C6 C7 118.9(2)
F1 C6 C5 118.2(2)
C7 C6 C5 122.94(19)
C6 C7 C8 118.4(2)
C6 C7 H7A 120.8
C8 C7 H7A 120.8
C7 C8 C3 121.2(2)
C7 C8 H8A 119.4
C3 C8 H8A 119.4
C10 C9 C14 117.88(16)
C10 C9 C2 122.04(16)
C14 C9 C2 120.02(16)
C11 C10 C9 121.33(17)
C11 C10 H10A 119.3
C9 C10 H10A 119.3
C12 C11 C10 118.47(17)
C12 C11 H11A 120.8
C10 C11 H11A 120.8
F2 C12 C13 119.05(17)
F2 C12 C11 118.31(17)
C13 C12 C11 122.62(17)
C12 C13 C14 118.33(17)
C12 C13 H13A 120.8
C14 C13 H13A 120.8
C13 C14 C9 121.36(17)
C13 C14 H14A 119.3
C9 C14 H14A 119.3
C16 C15 C17 107.13(18)
C16 C15 C18 107.79(18)
C17 C15 C18 110.59(18)
C16 C15 P1 106.89(14)
C17 C15 P1 110.00(14)
C18 C15 P1 114.11(14)
C15 C16 H16A 109.5
C15 C16 H16B 109.5
H16A C16 H16B 109.5
C15 C16 H16C 109.5
H16A C16 H16C 109.5
H16B C16 H16C 109.5
C15 C17 H17A 109.5
C15 C17 H17B 109.5
H17A C17 H17B 109.5
C15 C17 H17C 109.5
H17A C17 H17C 109.5
H17B C17 H17C 109.5
C15 C18 H18A 109.5
C15 C18 H18B 109.5
H18A C18 H18B 109.5
C15 C18 H18C 109.5
H18A C18 H18C 109.5
H18B C18 H18C 109.5
C21 C19 C22 107.79(17)
C21 C19 C20 109.13(16)
C22 C19 C20 107.57(16)
C21 C19 P1 110.57(14)
C22 C19 P1 106.63(12)
C20 C19 P1 114.86(14)
C19 C20 H20A 109.5
C19 C20 H20B 109.5
H20A C20 H20B 109.5
C19 C20 H20C 109.5
H20A C20 H20C 109.5
H20B C20 H20C 109.5
C19 C21 H21A 109.5
C19 C21 H21B 109.5
H21A C21 H21B 109.5
C19 C21 H21C 109.5
H21A C21 H21C 109.5
H21B C21 H21C 109.5
C19 C22 H22A 109.5
C19 C22 H22B 109.5
H22A C22 H22B 109.5
C19 C22 H22C 109.5
H22A C22 H22C 109.5
H22B C22 H22C 109.5
C26 C23 C24 107.85(18)
C26 C23 C25 109.27(17)
C24 C23 C25 107.63(18)
C26 C23 P2 109.18(13)
C24 C23 P2 107.33(14)
C25 C23 P2 115.32(14)
C23 C24 H24A 109.5
C23 C24 H24B 109.5
H24A C24 H24B 109.5
C23 C24 H24C 109.5
H24A C24 H24C 109.5
H24B C24 H24C 109.5
C23 C25 H25A 109.5
C23 C25 H25B 109.5
H25A C25 H25B 109.5
C23 C25 H25C 109.5
H25A C25 H25C 109.5
H25B C25 H25C 109.5
C23 C26 H26A 109.5
C23 C26 H26B 109.5
H26A C26 H26B 109.5
C23 C26 H26C 109.5
H26A C26 H26C 109.5
H26B C26 H26C 109.5
C28 C27 C29 108.56(16)
C28 C27 C30 107.35(16)
C29 C27 C30 108.93(16)
C28 C27 P2 106.07(12)
C29 C27 P2 115.41(14)
C30 C27 P2 110.19(13)
C27 C28 H28A 109.5
C27 C28 H28B 109.5
H28A C28 H28B 109.5
C27 C28 H28C 109.5
H28A C28 H28C 109.5
H28B C28 H28C 109.5
C27 C29 H29A 109.5
C27 C29 H29B 109.5
H29A C29 H29B 109.5
C27 C29 H29C 109.5
H29A C29 H29C 109.5
H29B C29 H29C 109.5
C27 C30 H30A 109.5
C27 C30 H30B 109.5
H30A C30 H30B 109.5
C27 C30 H30C 109.5
H30A C30 H30C 109.5
H30B C30 H30C 109.5
C32 C31 P1 112.57(13)
C32 C31 H31A 109.1
P1 C31 H31A 109.1
C32 C31 H31B 109.1
P1 C31 H31B 109.1
H31A C31 H31B 107.8
C31 C32 P2 113.08(12)
C31 C32 H32A 109.0
P2 C32 H32A 109.0
C31 C32 H32B 109.0
P2 C32 H32B 109.0
H32A C32 H32B 107.8
C34 Pt2 C33 37.37(7)
C34 Pt2 P3 158.61(5)
C33 Pt2 P3 121.29(5)
C34 Pt2 P4 112.91(5)
C33 Pt2 P4 149.70(5)
P3 Pt2 P4 88.462(18)
C63 P3 C51 104.24(10)
C63 P3 C47 102.08(9)
C51 P3 C47 109.33(9)
C63 P3 Pt2 107.55(7)
C51 P3 Pt2 115.65(6)
C47 P3 Pt2 116.33(6)
C64 P4 C55 105.53(10)
C64 P4 C59 103.12(9)
C55 P4 C59 109.05(9)
C64 P4 Pt2 107.49(7)
C55 P4 Pt2 116.68(7)
C59 P4 Pt2 113.74(7)
C34 C33 C35 135.98(18)
C34 C33 Pt2 70.30(11)
C35 C33 Pt2 153.22(14)
C33 C34 C41 141.43(18)
C33 C34 Pt2 72.32(11)
C41 C34 Pt2 146.16(14)
C36 C35 C40 117.90(17)
C36 C35 C33 122.55(17)
C40 C35 C33 119.50(17)
C37 C36 C35 121.44(18)
C37 C36 H36A 119.3
C35 C36 H36A 119.3
C38 C37 C36 118.04(18)
C38 C37 H37A 121.0
C36 C37 H37A 121.0
F3 C38 C37 118.47(19)
F3 C38 C39 118.46(19)
C37 C38 C39 123.07(18)
C38 C39 C40 118.15(18)
C38 C39 H39A 120.9
C40 C39 H39A 120.9
C39 C40 C35 121.38(18)
C39 C40 H40A 119.3
C35 C40 H40A 119.3
C42 C41 C46 118.0(2)
C42 C41 C34 120.82(19)
C46 C41 C34 121.1(2)
C43 C42 C41 121.6(2)
C43 C42 H42A 119.2
C41 C42 H42A 119.2
C44 C43 C42 118.1(3)
C44 C43 H43A 120.9
C42 C43 H43A 120.9
C45 C44 F4 118.7(3)
C45 C44 C43 122.6(2)
F4 C44 C43 118.6(3)
C44 C45 C46 119.2(2)
C44 C45 H45A 120.4
C46 C45 H45A 120.4
C41 C46 C45 120.3(3)
C41 C46 H46A 119.8
C45 C46 H46A 119.8
C50 C47 C48 107.55(17)
C50 C47 C49 107.21(18)
C48 C47 C49 109.91(17)
C50 C47 P3 106.64(13)
C48 C47 P3 109.62(13)
C49 C47 P3 115.56(14)
C47 C48 H48A 109.5
C47 C48 H48B 109.5
H48A C48 H48B 109.5
C47 C48 H48C 109.5
H48A C48 H48C 109.5
H48B C48 H48C 109.5
C47 C49 H49A 109.5
C47 C49 H49B 109.5
H49A C49 H49B 109.5
C47 C49 H49C 109.5
H49A C49 H49C 109.5
H49B C49 H49C 109.5
C47 C50 H50A 109.5
C47 C50 H50B 109.5
H50A C50 H50B 109.5
C47 C50 H50C 109.5
H50A C50 H50C 109.5
H50B C50 H50C 109.5
C52 C51 C54 109.07(18)
C52 C51 C53 108.16(17)
C54 C51 C53 107.43(17)
C52 C51 P3 115.18(15)
C54 C51 P3 109.89(14)
C53 C51 P3 106.81(14)
C51 C52 H52A 109.5
C51 C52 H52B 109.5
H52A C52 H52B 109.5
C51 C52 H52C 109.5
H52A C52 H52C 109.5
H52B C52 H52C 109.5
C51 C53 H53A 109.5
C51 C53 H53B 109.5
H53A C53 H53B 109.5
C51 C53 H53C 109.5
H53A C53 H53C 109.5
H53B C53 H53C 109.5
C51 C54 H54A 109.5
C51 C54 H54B 109.5
H54A C54 H54B 109.5
C51 C54 H54C 109.5
H54A C54 H54C 109.5
H54B C54 H54C 109.5
C57 C55 C58 107.37(19)
C57 C55 C56 109.87(19)
C58 C55 C56 107.90(19)
C57 C55 P4 109.26(15)
C58 C55 P4 106.99(15)
C56 C55 P4 115.13(16)
C55 C56 H56A 109.5
C55 C56 H56B 109.5
H56A C56 H56B 109.5
C55 C56 H56C 109.5
H56A C56 H56C 109.5
H56B C56 H56C 109.5
C55 C57 H57A 109.5
C55 C57 H57B 109.5
H57A C57 H57B 109.5
C55 C57 H57C 109.5
H57A C57 H57C 109.5
H57B C57 H57C 109.5
C55 C58 H58A 109.5
C55 C58 H58B 109.5
H58A C58 H58B 109.5
C55 C58 H58C 109.5
H58A C58 H58C 109.5
H58B C58 H58C 109.5
C62 C59 C60 107.52(18)
C62 C59 C61 109.73(17)
C60 C59 C61 107.27(18)
C62 C59 P4 110.90(15)
C60 C59 P4 106.71(13)
C61 C59 P4 114.38(15)
C59 C60 H60A 109.5
C59 C60 H60B 109.5
H60A C60 H60B 109.5
C59 C60 H60C 109.5
H60A C60 H60C 109.5
H60B C60 H60C 109.5
C59 C61 H61A 109.5
C59 C61 H61B 109.5
H61A C61 H61B 109.5
C59 C61 H61C 109.5
H61A C61 H61C 109.5
H61B C61 H61C 109.5
C59 C62 H62A 109.5
C59 C62 H62B 109.5
H62A C62 H62B 109.5
C59 C62 H62C 109.5
H62A C62 H62C 109.5
H62B C62 H62C 109.5
C64 C63 P3 113.16(13)
C64 C63 H63A 108.9
P3 C63 H63A 108.9
C64 C63 H63B 108.9
P3 C63 H63B 108.9
H63A C63 H63B 107.8
C63 C64 P4 112.70(13)
C63 C64 H64A 109.1
P4 C64 H64A 109.1
C63 C64 H64B 109.1
P4 C64 H64B 109.1
H64A C64 H64B 107.8

loop_
_geom_bond_atom_site_label_1
_geom_bond_atom_site_label_2
_geom_bond_distance
Pt1 C1 2.0369(18)
Pt1 C2 2.0553(18)
Pt1 P1 2.2807(5)
Pt1 P2 2.2860(5)
P1 C31 1.856(2)
P1 C15 1.8863(19)
P1 C19 1.8945(19)
P2 C32 1.8605(18)
P2 C23 1.8937(19)
P2 C27 1.894(2)
C1 C2 1.309(2)
C1 C3 1.458(3)
C2 C9 1.465(2)
C3 C4 1.397(3)
C3 C8 1.399(3)
C4 C5 1.393(3)
C4 H4A 0.9500
C5 C6 1.375(3)
C5 H5A 0.9500
C6 F1 1.364(2)
C6 C7 1.368(3)
C7 C8 1.388(3)
C7 H7A 0.9500
C8 H8A 0.9500
C9 C10 1.397(2)
C9 C14 1.407(3)
C10 C11 1.394(2)
C10 H10A 0.9500
C11 C12 1.377(3)
C11 H11A 0.9500
C12 F2 1.368(2)
C12 C13 1.377(3)
C13 C14 1.392(3)
C13 H13A 0.9500
C14 H14A 0.9500
C15 C16 1.533(3)
C15 C17 1.537(3)
C15 C18 1.539(3)
C16 H16A 0.9800
C16 H16B 0.9800
C16 H16C 0.9800
C17 H17A 0.9800
C17 H17B 0.9800
C17 H17C 0.9800
C18 H18A 0.9800
C18 H18B 0.9800
C18 H18C 0.9800
C19 C21 1.531(3)
C19 C22 1.540(3)
C19 C20 1.545(3)
C20 H20A 0.9800
C20 H20B 0.9800
C20 H20C 0.9800
C21 H21A 0.9800
C21 H21B 0.9800
C21 H21C 0.9800
C22 H22A 0.9800
C22 H22B 0.9800
C22 H22C 0.9800
C23 C26 1.534(3)
C23 C24 1.535(3)
C23 C25 1.543(3)
C24 H24A 0.9800
C24 H24B 0.9800
C24 H24C 0.9800
C25 H25A 0.9800
C25 H25B 0.9800
C25 H25C 0.9800
C26 H26A 0.9800
C26 H26B 0.9800
C26 H26C 0.9800
C27 C28 1.533(3)
C27 C29 1.535(3)
C27 C30 1.537(3)
C28 H28A 0.9800
C28 H28B 0.9800
C28 H28C 0.9800
C29 H29A 0.9800
C29 H29B 0.9800
C29 H29C 0.9800
C30 H30A 0.9800
C30 H30B 0.9800
C30 H30C 0.9800
C31 C32 1.543(3)
C31 H31A 0.9900
C31 H31B 0.9900
C32 H32A 0.9900
C32 H32B 0.9900
Pt2 C34 2.0334(19)
Pt2 C33 2.0578(18)
Pt2 P3 2.2810(5)
Pt2 P4 2.2827(5)
P3 C63 1.860(2)
P3 C51 1.894(2)
P3 C47 1.8998(19)
P4 C64 1.859(2)
P4 C55 1.884(2)
P4 C59 1.897(2)
C33 C34 1.311(3)
C33 C35 1.463(2)
C34 C41 1.460(3)
C35 C36 1.398(3)
C35 C40 1.407(3)
C36 C37 1.395(3)
C36 H36A 0.9500
C37 C38 1.376(3)
C37 H37A 0.9500
C38 F3 1.370(2)
C38 C39 1.378(3)
C39 C40 1.388(3)
C39 H39A 0.9500
C40 H40A 0.9500
C41 C42 1.396(3)
C41 C46 1.397(3)
C42 C43 1.393(3)
C42 H42A 0.9500
C43 C44 1.366(4)
C43 H43A 0.9500
C44 C45 1.363(4)
C44 F4 1.364(2)
C45 C46 1.399(3)
C45 H45A 0.9500
C46 H46A 0.9500
C47 C50 1.535(3)
C47 C48 1.537(3)
C47 C49 1.543(3)
C48 H48A 0.9800
C48 H48B 0.9800
C48 H48C 0.9800
C49 H49A 0.9800
C49 H49B 0.9800
C49 H49C 0.9800
C50 H50A 0.9800
C50 H50B 0.9800
C50 H50C 0.9800
C51 C52 1.530(3)
C51 C54 1.535(3)
C51 C53 1.537(3)
C52 H52A 0.9800
C52 H52B 0.9800
C52 H52C 0.9800
C53 H53A 0.9800
C53 H53B 0.9800
C53 H53C 0.9800
C54 H54A 0.9800
C54 H54B 0.9800
C54 H54C 0.9800
C55 C57 1.536(3)
C55 C58 1.536(3)
C55 C56 1.541(3)
C56 H56A 0.9800
C56 H56B 0.9800
C56 H56C 0.9800
C57 H57A 0.9800
C57 H57B 0.9800
C57 H57C 0.9800
C58 H58A 0.9800
C58 H58B 0.9800
C58 H58C 0.9800
C59 C62 1.530(3)
C59 C60 1.540(3)
C59 C61 1.545(3)
C60 H60A 0.9800
C60 H60B 0.9800
C60 H60C 0.9800
C61 H61A 0.9800
C61 H61B 0.9800
C61 H61C 0.9800
C62 H62A 0.9800
C62 H62B 0.9800
C62 H62C 0.9800
C63 C64 1.544(3)
C63 H63A 0.9900
C63 H63B 0.9900
C64 H64A 0.9900
C64 H64B 0.9900

loop_
_geom_torsion_atom_site_label_1
_geom_torsion_atom_site_label_2
_geom_torsion_atom_site_label_3
_geom_torsion_atom_site_label_4
_geom_torsion
C1 Pt1 P1 C31 169.31(9)
C2 Pt1 P1 C31 160.07(12)
P2 Pt1 P1 C31 -9.82(7)
C1 Pt1 P1 C15 -72.96(10)
C2 Pt1 P1 C15 -82.20(13)
P2 Pt1 P1 C15 107.91(8)
C1 Pt1 P1 C19 55.40(9)
C2 Pt1 P1 C19 46.16(13)
P2 Pt1 P1 C19 -123.74(7)
C1 Pt1 P2 C32 174.68(16)
C2 Pt1 P2 C32 178.45(9)
P1 Pt1 P2 C32 -7.52(7)
C1 Pt1 P2 C23 60.91(17)
C2 Pt1 P2 C23 64.68(9)
P1 Pt1 P2 C23 -121.29(7)
C1 Pt1 P2 C27 -69.60(17)
C2 Pt1 P2 C27 -65.83(9)
P1 Pt1 P2 C27 108.20(7)
P1 Pt1 C1 C2 -172.31(10)
P2 Pt1 C1 C2 5.3(2)
C2 Pt1 C1 C3 172.7(3)
P1 Pt1 C1 C3 0.4(3)
P2 Pt1 C1 C3 178.02(17)
C3 C1 C2 C9 -1.4(4)
Pt1 C1 C2 C9 172.6(2)
C3 C1 C2 Pt1 -173.9(3)
P1 Pt1 C2 C1 14.12(18)
P2 Pt1 C2 C1 -177.75(10)
C1 Pt1 C2 C9 -168.4(4)
P1 Pt1 C2 C9 -154.3(2)
P2 Pt1 C2 C9 13.9(3)
C2 C1 C3 C4 -99.4(3)
Pt1 C1 C3 C4 91.4(3)
C2 C1 C3 C8 79.2(3)
Pt1 C1 C3 C8 -90.0(3)
C8 C3 C4 C5 -1.7(3)
C1 C3 C4 C5 176.99(19)
C3 C4 C5 C6 1.2(3)
C4 C5 C6 F1 179.71(19)
C4 C5 C6 C7 0.0(3)
F1 C6 C7 C8 179.6(2)
C5 C6 C7 C8 -0.7(3)
C6 C7 C8 C3 0.2(3)
C4 C3 C8 C7 1.0(3)
C1 C3 C8 C7 -177.7(2)
C1 C2 C9 C10 -170.8(2)
Pt1 C2 C9 C10 -6.5(4)
C1 C2 C9 C14 6.3(3)
Pt1 C2 C9 C14 170.6(2)
C14 C9 C10 C11 -0.9(3)
C2 C9 C10 C11 176.27(18)
C9 C10 C11 C12 0.0(3)
C10 C11 C12 F2 179.45(18)
C10 C11 C12 C13 0.8(3)
F2 C12 C13 C14 -179.34(18)
C11 C12 C13 C14 -0.7(3)
C12 C13 C14 C9 -0.2(3)
C10 C9 C14 C13 1.0(3)
C2 C9 C14 C13 -176.22(18)
C31 P1 C15 C16 53.38(16)
C19 P1 C15 C16 163.74(14)
Pt1 P1 C15 C16 -65.90(16)
C31 P1 C15 C17 169.37(14)
C19 P1 C15 C17 -80.28(16)
Pt1 P1 C15 C17 50.09(16)
C31 P1 C15 C18 -65.68(18)
C19 P1 C15 C18 44.68(19)
Pt1 P1 C15 C18 175.04(14)
C31 P1 C19 C21 163.13(14)
C15 P1 C19 C21 52.00(16)
Pt1 P1 C19 C21 -80.52(14)
C31 P1 C19 C22 -79.95(15)
C15 P1 C19 C22 168.91(14)
Pt1 P1 C19 C22 36.39(15)
C31 P1 C19 C20 39.10(16)
C15 P1 C19 C20 -72.04(16)
Pt1 P1 C19 C20 155.44(12)
C32 P2 C23 C26 165.31(15)
C27 P2 C23 C26 55.49(16)
Pt1 P2 C23 C26 -78.09(15)
C32 P2 C23 C24 -78.04(16)
C27 P2 C23 C24 172.13(14)
Pt1 P2 C23 C24 38.56(16)
C32 P2 C23 C25 41.87(18)
C27 P2 C23 C25 -67.95(17)
Pt1 P2 C23 C25 158.47(14)
C32 P2 C27 C28 50.53(15)
C23 P2 C27 C28 159.31(13)
Pt1 P2 C27 C28 -67.10(14)
C32 P2 C27 C29 -69.71(15)
C23 P2 C27 C29 39.06(16)
Pt1 P2 C27 C29 172.65(12)
C32 P2 C27 C30 166.41(13)
C23 P2 C27 C30 -84.81(15)
Pt1 P2 C27 C30 48.78(14)
C15 P1 C31 C32 -95.93(14)
C19 P1 C31 C32 149.86(13)
Pt1 P1 C31 C32 29.63(14)
P1 C31 C32 P2 -37.49(17)
C23 P2 C32 C31 150.54(14)
C27 P2 C32 C31 -95.56(15)
Pt1 P2 C32 C31 27.89(15)
C34 Pt2 P3 C63 -175.29(17)
C33 Pt2 P3 C63 -178.77(9)
P4 Pt2 P3 C63 7.34(7)
C34 Pt2 P3 C51 68.73(17)
C33 Pt2 P3 C51 65.25(9)
P4 Pt2 P3 C51 -108.65(7)
C34 Pt2 P3 C47 -61.62(18)
C33 Pt2 P3 C47 -65.10(10)
P4 Pt2 P3 C47 121.00(7)
C34 Pt2 P4 C64 -169.24(9)
C33 Pt2 P4 C64 -159.90(13)
P3 Pt2 P4 C64 9.72(7)
C34 Pt2 P4 C55 72.56(10)
C33 Pt2 P4 C55 81.90(14)
P3 Pt2 P4 C55 -108.48(8)
C34 Pt2 P4 C59 -55.76(10)
C33 Pt2 P4 C59 -46.42(14)
P3 Pt2 P4 C59 123.20(8)
P3 Pt2 C33 C34 177.91(10)
P4 Pt2 C33 C34 -14.26(19)
C34 Pt2 C33 C35 170.4(4)
P3 Pt2 C33 C35 -11.7(3)
P4 Pt2 C33 C35 156.1(2)
C35 C33 C34 C41 3.1(5)
Pt2 C33 C34 C41 176.9(3)
C35 C33 C34 Pt2 -173.8(3)
P3 Pt2 C34 C33 -4.9(2)
P4 Pt2 C34 C33 172.25(10)
C33 Pt2 C34 C41 -176.6(3)
P3 Pt2 C34 C41 178.53(18)
P4 Pt2 C34 C41 -4.3(3)
C34 C33 C35 C36 173.5(2)
Pt2 C33 C35 C36 6.5(4)
C34 C33 C35 C40 -3.6(4)
Pt2 C33 C35 C40 -170.6(2)
C40 C35 C36 C37 1.6(3)
C33 C35 C36 C37 -175.57(18)
C35 C36 C37 C38 -0.5(3)
C36 C37 C38 F3 179.62(19)
C36 C37 C38 C39 -0.9(3)
F3 C38 C39 C40 -179.52(18)
C37 C38 C39 C40 1.0(3)
C38 C39 C40 C35 0.2(3)
C36 C35 C40 C39 -1.5(3)
C33 C35 C40 C39 175.77(18)
C33 C34 C41 C42 104.8(3)
Pt2 C34 C41 C42 -80.5(3)
C33 C34 C41 C46 -75.1(4)
Pt2 C34 C41 C46 99.6(3)
C46 C41 C42 C43 1.7(3)
C34 C41 C42 C43 -178.2(2)
C41 C42 C43 C44 -1.1(4)
C42 C43 C44 C45 -0.3(4)
C42 C43 C44 F4 179.9(2)
F4 C44 C45 C46 -179.1(2)
C43 C44 C45 C46 1.1(4)
C42 C41 C46 C45 -1.0(3)
C34 C41 C46 C45 178.9(2)
C44 C45 C46 C41 -0.4(4)
C63 P3 C47 C50 75.61(16)
C51 P3 C47 C50 -174.41(14)
Pt2 P3 C47 C50 -41.13(16)
C63 P3 C47 C48 -168.25(15)
C51 P3 C47 C48 -58.27(16)
Pt2 P3 C47 C48 75.01(15)
C63 P3 C47 C49 -43.42(18)
C51 P3 C47 C49 66.56(18)
Pt2 P3 C47 C49 -160.16(14)
C63 P3 C51 C52 69.69(17)
C47 P3 C51 C52 -38.85(18)
Pt2 P3 C51 C52 -172.47(13)
C63 P3 C51 C54 -166.66(14)
C47 P3 C51 C54 84.80(15)
Pt2 P3 C51 C54 -48.82(15)
C63 P3 C51 C53 -50.43(16)
C47 P3 C51 C53 -158.96(14)
Pt2 P3 C51 C53 67.41(15)
C64 P4 C55 C57 -167.43(14)
C59 P4 C55 C57 82.38(16)
Pt2 P4 C55 C57 -48.17(16)
C64 P4 C55 C58 -51.50(18)
C59 P4 C55 C58 -161.68(16)
Pt2 P4 C55 C58 67.76(17)
C64 P4 C55 C56 68.40(19)
C59 P4 C55 C56 -41.8(2)
Pt2 P4 C55 C56 -172.34(15)
C64 P4 C59 C62 -163.46(15)
C55 P4 C59 C62 -51.67(17)
Pt2 P4 C59 C62 80.46(15)
C64 P4 C59 C60 79.73(16)
C55 P4 C59 C60 -168.48(15)
Pt2 P4 C59 C60 -36.35(17)
C64 P4 C59 C61 -38.72(19)
C55 P4 C59 C61 73.07(19)
Pt2 P4 C59 C61 -154.80(14)
C51 P3 C63 C64 95.86(17)
C47 P3 C63 C64 -150.34(16)
Pt2 P3 C63 C64 -27.42(17)
P3 C63 C64 P4 36.9(2)
C55 P4 C64 C63 95.98(16)
C59 P4 C64 C63 -149.65(15)
Pt2 P4 C64 C63 -29.20(17)
